data_7155011
loop_
_publ_author_name
'Badigenchala, Sindhura'
'Rajeshkumar, Venkatachalam'
'Sekar, Govindasamy'

_publ_section_title
;
 Iodine mediated intramolecular C2-amidative cyclization of indoles: a
 facile access to indole fused tetracycles.
;
_journal_issue 7
_journal_name_full 'Organic &amp; biomolecular chemistry'
_journal_page_first 2297
_journal_page_last 2305
_journal_paper_doi 10.1039/c5ob02449h
_journal_volume 14
_journal_year 2016
_chemical_formula_moiety 'C34 H27 N3 O5 S2, C H Cl3 '
_chemical_formula_sum 'C35 H28 Cl3 N3 O5 S2'
_chemical_formula_weight 741.07
_chemical_name_systematic Benzimidazoindoloindolol
_space_group_crystal_system monoclinic
_space_group_IT_number 14
_space_group_name_Hall '-P 2yn'
_space_group_name_H-M_alt 'P 1 21/n 1'
_symmetry_space_group_name_Hall '-P 2yn'
_symmetry_space_group_name_H-M 'P 1 21/n 1'
_atom_sites_solution_hydrogens geom
_audit_creation_method SHELXL-2014/7
_audit_update_record
;
2015-08-25 deposited with the CCDC.
2016-01-29 downloaded from the CCDC.
;
_cell_angle_alpha 90
_cell_angle_beta 92.2453(11)
_cell_angle_gamma 90
_cell_formula_units_Z 4
_cell_length_a 10.1831(2)
_cell_length_b 17.6304(4)
_cell_length_c 18.6382(5)
_cell_measurement_reflns_used 6996
_cell_measurement_temperature 296(2)
_cell_measurement_theta_max 25.35
_cell_measurement_theta_min 2.31
_cell_volume 3343.59(13)
_computing_cell_refinement 'Bruker SAINT'
_computing_data_collection 'Bruker APEX2'
_computing_data_reduction 'Bruker SAINT'
_computing_molecular_graphics 'Bruker SHELXTL'
_computing_publication_material 'Bruker SHELXTL'
_computing_structure_refinement 'SHELXL-2014/7 (Sheldrick, 2014)'
_computing_structure_solution 'SHELXS-97 (Sheldrick 2008)'
_diffrn_ambient_temperature 296(2)
_diffrn_measured_fraction_theta_full 1.000
_diffrn_measured_fraction_theta_max 1.000
_diffrn_measurement_device_type 'Bruker APEX-II CCD'
_diffrn_measurement_method '\f and \w scans'
_diffrn_radiation_type MoK\a
_diffrn_radiation_wavelength 0.71073
_diffrn_reflns_av_R_equivalents 0.0276
_diffrn_reflns_av_unetI/netI 0.0260
_diffrn_reflns_laue_measured_fraction_full 1.000
_diffrn_reflns_laue_measured_fraction_max 1.000
_diffrn_reflns_limit_h_max 12
_diffrn_reflns_limit_h_min -12
_diffrn_reflns_limit_k_max 18
_diffrn_reflns_limit_k_min -20
_diffrn_reflns_limit_l_max 22
_diffrn_reflns_limit_l_min -22
_diffrn_reflns_number 26328
_diffrn_reflns_point_group_measured_fraction_full 1.000
_diffrn_reflns_point_group_measured_fraction_max 1.000
_diffrn_reflns_theta_full 25.000
_diffrn_reflns_theta_max 25.000
_diffrn_reflns_theta_min 1.590
_exptl_absorpt_coefficient_mu 0.447
_exptl_absorpt_correction_T_max 0.896
_exptl_absorpt_correction_T_min 0.859
_exptl_absorpt_correction_type multi-scan
_exptl_absorpt_process_details 'SADABS V2014/5(Bruker AXS.Inc)'
_exptl_crystal_colour colourless
_exptl_crystal_density_diffrn 1.472
_exptl_crystal_description block
_exptl_crystal_F_000 1528
_exptl_crystal_recrystallization_method 'Re-crystallisation from solvent: CDCl3'
_exptl_crystal_size_max 0.350
_exptl_crystal_size_mid 0.250
_exptl_crystal_size_min 0.250
_refine_diff_density_max 0.495
_refine_diff_density_min -0.485
_refine_diff_density_rms 0.052
_refine_ls_extinction_method none
_refine_ls_goodness_of_fit_ref 1.023
_refine_ls_hydrogen_treatment constr
_refine_ls_matrix_type full
_refine_ls_number_parameters 436
_refine_ls_number_reflns 5880
_refine_ls_number_restraints 0
_refine_ls_restrained_S_all 1.023
_refine_ls_R_factor_all 0.0715
_refine_ls_R_factor_gt 0.0495
_refine_ls_shift/su_max 0.001
_refine_ls_shift/su_mean 0.000
_refine_ls_structure_factor_coef Fsqd
_refine_ls_weighting_details 'w=1/[\s^2^(Fo^2^)+(0.0725P)^2^+2.8243P] where P=(Fo^2^+2Fc^2^)/3'
_refine_ls_weighting_scheme calc
_refine_ls_wR_factor_gt 0.1330
_refine_ls_wR_factor_ref 0.1514
_reflns_Friedel_coverage 0.000
_reflns_number_gt 4265
_reflns_number_total 5880
_reflns_threshold_expression 'I > 2\s(I)'
_cod_data_source_file c5ob02449h5.cif
_cod_data_source_block 39
_cod_database_code 7155011
_audit_block_doi 10.5517/cc1jp3x7
_shelx_shelxl_version_number 2014/7
_shelx_space_group_comment
; 
The symmetry employed for this shelxl refinement is uniquely defined 
by the following loop, which should always be used as a source of 
symmetry information in preference to the above space-group names. 
They are only intended as comments. 
;
_shelx_estimated_absorpt_t_min 0.859
_shelx_estimated_absorpt_t_max 0.896

loop_
_space_group_symop_operation_xyz
'x, y, z'
'-x+1/2, y+1/2, -z+1/2'
'-x, -y, -z'
'x-1/2, -y-1/2, z-1/2'

loop_
_atom_site_label
_atom_site_type_symbol
_atom_site_fract_x
_atom_site_fract_y
_atom_site_fract_z
_atom_site_U_iso_or_equiv
_atom_site_adp_type
_atom_site_occupancy
_atom_site_site_symmetry_order
_atom_site_calc_flag
_atom_site_refinement_flags_posn
_atom_site_refinement_flags_adp
C1 C 0.2960(3) 0.3370(2) 1.02585(19) 0.0621(10) Uani 1 1 d . .
H1 H 0.3439 0.3047 1.0564 0.075 Uiso 1 1 calc R U
C2 C 0.3468(4) 0.4066(3) 1.0038(2) 0.0753(12) Uani 1 1 d . .
H2 H 0.4313 0.4201 1.0196 0.090 Uiso 1 1 calc R U
C3 C 0.2769(4) 0.4557(2) 0.9599(2) 0.0734(11) Uani 1 1 d . .
H3 H 0.3137 0.5018 0.9469 0.088 Uiso 1 1 calc R U
C4 C 0.1523(4) 0.4366(2) 0.9352(2) 0.0607(9) Uani 1 1 d . .
H4 H 0.1036 0.4696 0.9057 0.073 Uiso 1 1 calc R U
C5 C 0.1006(3) 0.36754(18) 0.95477(16) 0.0466(7) Uani 1 1 d . .
C6 C -0.0315(3) 0.33485(17) 0.93321(16) 0.0421(7) Uani 1 1 d . .
C7 C -0.0418(3) 0.26186(16) 0.98277(15) 0.0379(6) Uani 1 1 d . .
C8 C 0.1705(3) 0.31848(19) 0.99982(16) 0.0453(7) Uani 1 1 d . .
C9 C -0.0366(3) 0.29886(18) 0.85980(15) 0.0410(7) Uani 1 1 d . .
C10 C -0.0250(3) 0.3336(2) 0.79410(17) 0.0516(8) Uani 1 1 d . .
H10 H -0.0077 0.3853 0.7913 0.062 Uiso 1 1 calc R U
C11 C -0.0393(3) 0.2903(2) 0.73242(17) 0.0579(9) Uani 1 1 d . .
H11 H -0.0352 0.3133 0.6876 0.069 Uiso 1 1 calc R U
C12 C -0.0598(3) 0.2132(2) 0.73709(17) 0.0586(9) Uani 1 1 d . .
H12 H -0.0663 0.1846 0.6952 0.070 Uiso 1 1 calc R U
C13 C -0.0709(3) 0.1772(2) 0.80283(16) 0.0503(8) Uani 1 1 d . .
H13 H -0.0836 0.1250 0.8058 0.060 Uiso 1 1 calc R U
C14 C -0.0623(3) 0.22231(17) 0.86384(15) 0.0399(7) Uani 1 1 d . .
C15 C -0.1886(3) 0.16108(17) 0.96034(17) 0.0441(7) Uani 1 1 d . .
C16 C -0.2530(4) 0.0976(2) 0.9336(2) 0.0626(9) Uani 1 1 d . .
H16 H -0.2245 0.0724 0.8933 0.075 Uiso 1 1 calc R U
C17 C -0.3624(4) 0.0729(3) 0.9695(3) 0.0801(13) Uani 1 1 d . .
H17 H -0.4085 0.0306 0.9526 0.096 Uiso 1 1 calc R U
C18 C -0.4035(4) 0.1098(3) 1.0295(2) 0.0786(12) Uani 1 1 d . .
H18 H -0.4767 0.0918 1.0525 0.094 Uiso 1 1 calc R U
C19 C -0.3390(3) 0.1726(2) 1.0563(2) 0.0634(10) Uani 1 1 d . .
H19 H -0.3677 0.1976 1.0968 0.076 Uiso 1 1 calc R U
C20 C -0.2307(3) 0.19746(18) 1.02140(16) 0.0453(7) Uani 1 1 d . .
C21 C -0.0964(3) 0.27632(19) 1.18063(16) 0.0478(8) Uani 1 1 d . .
C22 C -0.1804(3) 0.2431(2) 1.22800(19) 0.0620(10) Uani 1 1 d . .
H22 H -0.2700 0.2401 1.2165 0.074 Uiso 1 1 calc R U
C23 C -0.1309(3) 0.2145(2) 1.29222(19) 0.0637(10) Uani 1 1 d . .
H23 H -0.1873 0.1910 1.3234 0.076 Uiso 1 1 calc R U
C24 C 0.0019(3) 0.2201(2) 1.31118(18) 0.0535(8) Uani 1 1 d . .
C25 C 0.0839(3) 0.2516(2) 1.26165(19) 0.0588(9) Uani 1 1 d . .
H25 H 0.1737 0.2541 1.2726 0.071 Uiso 1 1 calc R U
C26 C 0.0365(3) 0.2792(2) 1.19721(18) 0.0550(9) Uani 1 1 d . .
H26 H 0.0937 0.2997 1.1647 0.066 Uiso 1 1 calc R U
C27 C 0.0560(4) 0.1957(3) 1.3838(2) 0.0732(11) Uani 1 1 d . .
H27A H 0.0376 0.2340 1.4186 0.110 Uiso 1 1 calc R U
H27B H 0.1494 0.1888 1.3820 0.110 Uiso 1 1 calc R U
H27C H 0.0157 0.1489 1.3971 0.110 Uiso 1 1 calc R U
C28 C 0.1909(3) 0.12063(18) 0.96076(17) 0.0472(7) Uani 1 1 d . .
C29 C 0.1179(3) 0.0591(2) 0.9364(2) 0.0622(9) Uani 1 1 d . .
H29 H 0.0440 0.0440 0.9605 0.075 Uiso 1 1 calc R U
C30 C 0.1549(4) 0.0199(2) 0.8760(2) 0.0708(11) Uani 1 1 d . .
H30 H 0.1062 -0.0220 0.8604 0.085 Uiso 1 1 calc R U
C31 C 0.2616(4) 0.0418(2) 0.8391(2) 0.0666(10) Uani 1 1 d . .
C32 C 0.3326(4) 0.1030(2) 0.8633(2) 0.0765(12) Uani 1 1 d . .
H32 H 0.4054 0.1184 0.8384 0.092 Uiso 1 1 calc R U
C33 C 0.2992(4) 0.1426(2) 0.9238(2) 0.0680(10) Uani 1 1 d . .
H33 H 0.3494 0.1839 0.9396 0.082 Uiso 1 1 calc R U
C34 C 0.3004(5) -0.0013(3) 0.7726(3) 0.1092(18) Uani 1 1 d . .
H34A H 0.2693 -0.0526 0.7752 0.164 Uiso 1 1 calc R U
H34B H 0.3944 -0.0014 0.7700 0.164 Uiso 1 1 calc R U
H34C H 0.2621 0.0228 0.7306 0.164 Uiso 1 1 calc R U
C35 C 0.2951(4) 0.5262(2) 0.2013(2) 0.0750(11) Uani 1 1 d . .
H35 H 0.2692 0.5678 0.1689 0.090 Uiso 1 1 calc R U
Cl1 Cl 0.17951(14) 0.45531(8) 0.19191(10) 0.1179(5) Uani 1 1 d . .
Cl2 Cl 0.30985(17) 0.56144(8) 0.28721(7) 0.1106(5) Uani 1 1 d . .
Cl3 Cl 0.44980(13) 0.49159(9) 0.17616(8) 0.1067(4) Uani 1 1 d . .
N1 N -0.0763(2) 0.19858(13) 0.93584(12) 0.0384(5) Uani 1 1 d . .
N2 N -0.1469(2) 0.26080(14) 1.03472(13) 0.0443(6) Uani 1 1 d . .
N3 N 0.0918(2) 0.25407(14) 1.01679(13) 0.0425(6) Uani 1 1 d . .
O1 O -0.1382(2) 0.38778(13) 0.93678(12) 0.0513(5) Uani 1 1 d . .
H1A H -0.1256 0.4158 0.9715 0.077 Uiso 1 1 calc R U
O2 O -0.0728(3) 0.38126(13) 1.08565(13) 0.0629(6) Uani 1 1 d . .
O3 O -0.2951(2) 0.33435(16) 1.11047(13) 0.0681(7) Uani 1 1 d . .
O4 O 0.2675(2) 0.18235(16) 1.08051(13) 0.0706(7) Uani 1 1 d . .
O5 O 0.0424(2) 0.12966(14) 1.06970(12) 0.0617(6) Uani 1 1 d . .
S1 S -0.15904(8) 0.32034(5) 1.10202(4) 0.0511(2) Uani 1 1 d . .
S2 S 0.14934(8) 0.16875(5) 1.03929(4) 0.0509(2) Uani 1 1 d . .

loop_
_atom_site_aniso_label
_atom_site_aniso_U_11
_atom_site_aniso_U_22
_atom_site_aniso_U_33
_atom_site_aniso_U_23
_atom_site_aniso_U_13
_atom_site_aniso_U_12
C1 0.0509(19) 0.083(3) 0.052(2) -0.0139(19) 0.0000(15) -0.0143(18)
C2 0.058(2) 0.089(3) 0.079(3) -0.031(2) 0.014(2) -0.037(2)
C3 0.078(3) 0.064(3) 0.079(3) -0.011(2) 0.021(2) -0.029(2)
C4 0.068(2) 0.052(2) 0.064(2) -0.0038(17) 0.0154(18) -0.0173(17)
C5 0.0496(17) 0.0493(19) 0.0413(17) -0.0058(14) 0.0082(14) -0.0116(15)
C6 0.0432(16) 0.0441(17) 0.0390(16) 0.0018(13) 0.0041(12) -0.0023(13)
C7 0.0399(15) 0.0422(16) 0.0316(14) -0.0006(12) 0.0034(11) -0.0038(12)
C8 0.0421(16) 0.0550(19) 0.0393(16) -0.0086(14) 0.0055(13) -0.0116(14)
C9 0.0375(15) 0.0503(18) 0.0352(15) 0.0015(13) 0.0025(12) -0.0001(13)
C10 0.0506(18) 0.061(2) 0.0444(19) 0.0106(16) 0.0094(14) -0.0023(15)
C11 0.0491(18) 0.090(3) 0.0352(18) 0.0090(18) 0.0085(14) 0.0042(18)
C12 0.0529(19) 0.086(3) 0.0368(18) -0.0113(18) 0.0012(14) 0.0045(19)
C13 0.0512(18) 0.059(2) 0.0409(17) -0.0088(15) -0.0006(14) 0.0032(15)
C14 0.0349(14) 0.0508(18) 0.0339(15) 0.0003(13) -0.0006(11) 0.0001(13)
C15 0.0428(16) 0.0432(17) 0.0459(17) 0.0051(14) -0.0026(13) -0.0069(13)
C16 0.067(2) 0.057(2) 0.063(2) -0.0056(18) -0.0034(18) -0.0165(18)
C17 0.070(2) 0.074(3) 0.096(3) 0.001(2) -0.003(2) -0.039(2)
C18 0.062(2) 0.091(3) 0.084(3) 0.003(2) 0.012(2) -0.033(2)
C19 0.054(2) 0.079(3) 0.059(2) 0.0018(19) 0.0127(16) -0.0163(18)
C20 0.0415(16) 0.0504(19) 0.0440(17) 0.0034(14) 0.0021(13) -0.0066(14)
C21 0.0455(17) 0.059(2) 0.0391(17) -0.0082(15) 0.0067(13) -0.0066(15)
C22 0.0424(17) 0.092(3) 0.052(2) 0.0018(19) 0.0067(15) -0.0136(17)
C23 0.058(2) 0.085(3) 0.048(2) 0.0073(19) 0.0101(16) -0.0147(19)
C24 0.0549(19) 0.057(2) 0.0493(19) -0.0082(16) 0.0075(15) 0.0010(16)
C25 0.0407(17) 0.079(3) 0.057(2) -0.0128(19) 0.0057(15) -0.0038(16)
C26 0.0478(18) 0.073(2) 0.0452(19) -0.0101(17) 0.0133(15) -0.0136(16)
C27 0.071(2) 0.091(3) 0.058(2) 0.002(2) -0.0024(19) 0.009(2)
C28 0.0439(16) 0.0485(18) 0.0491(18) 0.0111(15) -0.0004(14) 0.0043(14)
C29 0.057(2) 0.051(2) 0.080(3) 0.0108(19) 0.0093(18) -0.0071(17)
C30 0.069(2) 0.051(2) 0.093(3) -0.014(2) 0.003(2) -0.0012(18)
C31 0.064(2) 0.058(2) 0.078(3) -0.005(2) 0.0071(19) 0.0088(19)
C32 0.070(2) 0.076(3) 0.086(3) -0.008(2) 0.030(2) -0.011(2)
C33 0.060(2) 0.065(2) 0.079(3) -0.007(2) 0.0151(19) -0.0172(19)
C34 0.108(4) 0.105(4) 0.116(4) -0.044(3) 0.030(3) 0.010(3)
C35 0.091(3) 0.063(2) 0.070(3) 0.012(2) -0.015(2) -0.009(2)
Cl1 0.0969(9) 0.0792(8) 0.1770(15) -0.0188(9) -0.0029(9) -0.0238(7)
Cl2 0.1712(14) 0.0862(9) 0.0727(8) -0.0129(6) -0.0161(8) 0.0085(8)
Cl3 0.0970(9) 0.1179(11) 0.1053(10) 0.0029(8) 0.0047(7) -0.0031(8)
N1 0.0413(13) 0.0408(14) 0.0332(13) -0.0013(10) 0.0007(10) -0.0049(10)
N2 0.0464(14) 0.0489(15) 0.0383(14) -0.0040(11) 0.0083(11) -0.0087(12)
N3 0.0399(13) 0.0498(15) 0.0374(13) 0.0001(11) -0.0019(10) -0.0061(11)
O1 0.0536(12) 0.0530(14) 0.0473(13) 0.0045(10) 0.0016(10) 0.0035(10)
O2 0.0883(17) 0.0489(14) 0.0525(14) -0.0079(11) 0.0145(12) -0.0111(12)
O3 0.0599(14) 0.0864(19) 0.0587(15) -0.0045(13) 0.0126(12) 0.0173(13)
O4 0.0599(14) 0.096(2) 0.0537(15) 0.0104(14) -0.0220(12) 0.0012(13)
O5 0.0650(14) 0.0715(16) 0.0489(13) 0.0244(12) 0.0058(11) -0.0039(12)
S1 0.0566(5) 0.0551(5) 0.0424(5) -0.0054(4) 0.0106(4) -0.0001(4)
S2 0.0498(4) 0.0636(5) 0.0388(4) 0.0124(4) -0.0054(3) -0.0003(4)

loop_
_atom_type_symbol
_atom_type_description
_atom_type_scat_dispersion_real
_atom_type_scat_dispersion_imag
_atom_type_scat_source
C C 0.0033 0.0016 'International Tables Vol C Tables 4.2.6.8 and 6.1.1.4'
H H 0.0000 0.0000 'International Tables Vol C Tables 4.2.6.8 and 6.1.1.4'
N N 0.0061 0.0033 'International Tables Vol C Tables 4.2.6.8 and 6.1.1.4'
O O 0.0106 0.0060 'International Tables Vol C Tables 4.2.6.8 and 6.1.1.4'
S S 0.1246 0.1234 'International Tables Vol C Tables 4.2.6.8 and 6.1.1.4'
Cl Cl 0.1484 0.1585 'International Tables Vol C Tables 4.2.6.8 and 6.1.1.4'

loop_
_geom_angle_atom_site_label_1
_geom_angle_atom_site_label_2
_geom_angle_atom_site_label_3
_geom_angle
C8 C1 C2 116.7(4)
C8 C1 H1 121.7
C2 C1 H1 121.7
C3 C2 C1 122.7(4)
C3 C2 H2 118.7
C1 C2 H2 118.7
C2 C3 C4 119.7(4)
C2 C3 H3 120.2
C4 C3 H3 120.2
C3 C4 C5 118.9(4)
C3 C4 H4 120.5
C5 C4 H4 120.5
C4 C5 C8 121.3(3)
C4 C5 C6 127.8(3)
C8 C5 C6 110.9(3)
O1 C6 C5 114.2(2)
O1 C6 C9 108.4(2)
C5 C6 C9 113.7(2)
O1 C6 C7 115.6(2)
C5 C6 C7 103.5(2)
C9 C6 C7 100.7(2)
N1 C7 N2 102.8(2)
N1 C7 N3 112.5(2)
N2 C7 N3 113.3(2)
N1 C7 C6 107.0(2)
N2 C7 C6 117.3(2)
N3 C7 C6 104.1(2)
C5 C8 C1 120.7(3)
C5 C8 N3 110.5(3)
C1 C8 N3 128.6(3)
C14 C9 C10 120.5(3)
C14 C9 C6 111.3(3)
C10 C9 C6 128.2(3)
C9 C10 C11 118.9(3)
C9 C10 H10 120.5
C11 C10 H10 120.5
C12 C11 C10 120.2(3)
C12 C11 H11 119.9
C10 C11 H11 119.9
C11 C12 C13 121.7(3)
C11 C12 H12 119.2
C13 C12 H12 119.2
C14 C13 C12 117.1(3)
C14 C13 H13 121.5
C12 C13 H13 121.5
C9 C14 C13 121.5(3)
C9 C14 N1 111.5(2)
C13 C14 N1 126.9(3)
C16 C15 C20 120.9(3)
C16 C15 N1 130.0(3)
C20 C15 N1 109.2(3)
C15 C16 C17 117.3(4)
C15 C16 H16 121.4
C17 C16 H16 121.4
C18 C17 C16 121.3(4)
C18 C17 H17 119.4
C16 C17 H17 119.4
C19 C18 C17 121.4(4)
C19 C18 H18 119.3
C17 C18 H18 119.3
C18 C19 C20 117.9(4)
C18 C19 H19 121.1
C20 C19 H19 121.1
C19 C20 C15 121.3(3)
C19 C20 N2 131.0(3)
C15 C20 N2 107.7(2)
C26 C21 C22 120.0(3)
C26 C21 S1 119.5(2)
C22 C21 S1 120.4(3)
C23 C22 C21 119.7(3)
C23 C22 H22 120.1
C21 C22 H22 120.1
C22 C23 C24 121.0(3)
C22 C23 H23 119.5
C24 C23 H23 119.5
C25 C24 C23 117.8(3)
C25 C24 C27 120.3(3)
C23 C24 C27 121.9(3)
C26 C25 C24 121.8(3)
C26 C25 H25 119.1
C24 C25 H25 119.1
C25 C26 C21 119.6(3)
C25 C26 H26 120.2
C21 C26 H26 120.2
C24 C27 H27A 109.5
C24 C27 H27B 109.5
H27A C27 H27B 109.5
C24 C27 H27C 109.5
H27A C27 H27C 109.5
H27B C27 H27C 109.5
C33 C28 C29 119.1(3)
C33 C28 S2 120.2(3)
C29 C28 S2 120.6(3)
C28 C29 C30 119.9(3)
C28 C29 H29 120.0
C30 C29 H29 120.0
C31 C30 C29 121.1(4)
C31 C30 H30 119.4
C29 C30 H30 119.4
C30 C31 C32 118.5(4)
C30 C31 C34 120.6(4)
C32 C31 C34 120.9(4)
C31 C32 C33 121.7(4)
C31 C32 H32 119.2
C33 C32 H32 119.2
C28 C33 C32 119.6(4)
C28 C33 H33 120.2
C32 C33 H33 120.2
C31 C34 H34A 109.5
C31 C34 H34B 109.5
H34A C34 H34B 109.5
C31 C34 H34C 109.5
H34A C34 H34C 109.5
H34B C34 H34C 109.5
Cl2 C35 Cl1 113.1(3)
Cl2 C35 Cl3 108.9(2)
Cl1 C35 Cl3 109.6(2)
Cl2 C35 H35 108.4
Cl1 C35 H35 108.4
Cl3 C35 H35 108.4
C15 N1 C14 123.8(2)
C15 N1 C7 110.2(2)
C14 N1 C7 108.2(2)
C20 N2 C7 110.0(2)
C20 N2 S1 124.9(2)
C7 N2 S1 124.91(19)
C8 N3 C7 110.1(2)
C8 N3 S2 125.3(2)
C7 N3 S2 119.97(19)
C6 O1 H1A 109.5
O3 S1 O2 120.19(16)
O3 S1 N2 107.33(14)
O2 S1 N2 104.60(13)
O3 S1 C21 107.95(15)
O2 S1 C21 107.73(15)
N2 S1 C21 108.59(15)
O4 S2 O5 120.67(15)
O4 S2 N3 105.43(15)
O5 S2 N3 105.71(14)
O4 S2 C28 107.76(16)
O5 S2 C28 108.08(16)
N3 S2 C28 108.71(13)

loop_
_geom_bond_atom_site_label_1
_geom_bond_atom_site_label_2
_geom_bond_distance
C1 C8 1.388(4)
C1 C2 1.400(6)
C1 H1 0.9300
C2 C3 1.371(6)
C2 H2 0.9300
C3 C4 1.375(5)
C3 H3 0.9300
C4 C5 1.381(5)
C4 H4 0.9300
C5 C8 1.383(5)
C5 C6 1.504(4)
C6 O1 1.436(4)
C6 C9 1.507(4)
C6 C7 1.590(4)
C7 N1 1.452(4)
C7 N2 1.472(4)
C7 N3 1.485(4)
C8 N3 1.432(4)
C9 C14 1.377(4)
C9 C10 1.378(4)
C10 C11 1.383(5)
C10 H10 0.9300
C11 C12 1.378(5)
C11 H11 0.9300
C12 C13 1.389(5)
C12 H12 0.9300
C13 C14 1.388(4)
C13 H13 0.9300
C14 N1 1.418(4)
C15 C16 1.379(5)
C15 C20 1.389(4)
C15 N1 1.412(4)
C16 C17 1.391(5)
C16 H16 0.9300
C17 C18 1.373(6)
C17 H17 0.9300
C18 C19 1.371(5)
C18 H18 0.9300
C19 C20 1.374(4)
C19 H19 0.9300
C20 N2 1.421(4)
C21 C26 1.377(4)
C21 C22 1.384(4)
C21 S1 1.756(3)
C22 C23 1.376(5)
C22 H22 0.9300
C23 C24 1.388(5)
C23 H23 0.9300
C24 C25 1.386(5)
C24 C27 1.504(5)
C25 C26 1.366(5)
C25 H25 0.9300
C26 H26 0.9300
C27 H27A 0.9600
C27 H27B 0.9600
C27 H27C 0.9600
C28 C33 1.378(4)
C28 C29 1.382(5)
C28 S2 1.758(3)
C29 C30 1.384(5)
C29 H29 0.9300
C30 C31 1.365(5)
C30 H30 0.9300
C31 C32 1.366(6)
C31 C34 1.518(6)
C32 C33 1.381(5)
C32 H32 0.9300
C33 H33 0.9300
C34 H34A 0.9600
C34 H34B 0.9600
C34 H34C 0.9600
C35 Cl2 1.719(4)
C35 Cl1 1.721(4)
C35 Cl3 1.770(5)
C35 H35 0.9800
N2 S1 1.644(3)
N3 S2 1.662(3)
O1 H1A 0.8200
O2 S1 1.428(2)
O3 S1 1.422(2)
O4 S2 1.422(2)
O5 S2 1.425(2)

loop_
_geom_torsion_atom_site_label_1
_geom_torsion_atom_site_label_2
_geom_torsion_atom_site_label_3
_geom_torsion_atom_site_label_4
_geom_torsion
C8 C1 C2 C3 1.3(6)
C1 C2 C3 C4 -0.8(6)
C2 C3 C4 C5 -0.6(6)
C3 C4 C5 C8 1.5(5)
C3 C4 C5 C6 -179.0(3)
C4 C5 C6 O1 -44.4(4)
C8 C5 C6 O1 135.2(3)
C4 C5 C6 C9 80.8(4)
C8 C5 C6 C9 -99.6(3)
C4 C5 C6 C7 -170.9(3)
C8 C5 C6 C7 8.7(3)
O1 C6 C7 N1 105.8(3)
C5 C6 C7 N1 -128.6(2)
C9 C6 C7 N1 -10.8(3)
O1 C6 C7 N2 -8.9(4)
C5 C6 C7 N2 116.7(3)
C9 C6 C7 N2 -125.5(2)
O1 C6 C7 N3 -134.9(2)
C5 C6 C7 N3 -9.3(3)
C9 C6 C7 N3 108.5(2)
C4 C5 C8 C1 -1.0(5)
C6 C5 C8 C1 179.4(3)
C4 C5 C8 N3 175.1(3)
C6 C5 C8 N3 -4.5(3)
C2 C1 C8 C5 -0.4(5)
C2 C1 C8 N3 -175.7(3)
O1 C6 C9 C14 -115.0(3)
C5 C6 C9 C14 116.8(3)
C7 C6 C9 C14 6.7(3)
O1 C6 C9 C10 61.9(4)
C5 C6 C9 C10 -66.3(4)
C7 C6 C9 C10 -176.3(3)
C14 C9 C10 C11 0.0(4)
C6 C9 C10 C11 -176.7(3)
C9 C10 C11 C12 -2.5(5)
C10 C11 C12 C13 2.1(5)
C11 C12 C13 C14 0.8(5)
C10 C9 C14 C13 3.1(4)
C6 C9 C14 C13 -179.7(3)
C10 C9 C14 N1 -177.4(3)
C6 C9 C14 N1 -0.2(3)
C12 C13 C14 C9 -3.5(4)
C12 C13 C14 N1 177.1(3)
C20 C15 C16 C17 1.2(5)
N1 C15 C16 C17 179.7(3)
C15 C16 C17 C18 -0.7(6)
C16 C17 C18 C19 0.3(7)
C17 C18 C19 C20 -0.5(6)
C18 C19 C20 C15 1.0(5)
C18 C19 C20 N2 178.1(4)
C16 C15 C20 C19 -1.4(5)
N1 C15 C20 C19 179.8(3)
C16 C15 C20 N2 -179.1(3)
N1 C15 C20 N2 2.1(3)
C26 C21 C22 C23 1.4(6)
S1 C21 C22 C23 -174.6(3)
C21 C22 C23 C24 1.7(6)
C22 C23 C24 C25 -3.5(6)
C22 C23 C24 C27 174.2(4)
C23 C24 C25 C26 2.4(5)
C27 C24 C25 C26 -175.4(4)
C24 C25 C26 C21 0.5(5)
C22 C21 C26 C25 -2.4(5)
S1 C21 C26 C25 173.5(3)
C33 C28 C29 C30 0.7(5)
S2 C28 C29 C30 -177.5(3)
C28 C29 C30 C31 -1.1(6)
C29 C30 C31 C32 0.6(6)
C29 C30 C31 C34 -179.5(4)
C30 C31 C32 C33 0.2(7)
C34 C31 C32 C33 -179.7(5)
C29 C28 C33 C32 0.1(6)
S2 C28 C33 C32 178.3(3)
C31 C32 C33 C28 -0.6(7)
C16 C15 N1 C14 51.5(5)
C20 C15 N1 C14 -129.8(3)
C16 C15 N1 C7 -178.1(3)
C20 C15 N1 C7 0.5(3)
C9 C14 N1 C15 123.8(3)
C13 C14 N1 C15 -56.7(4)
C9 C14 N1 C7 -7.3(3)
C13 C14 N1 C7 172.1(3)
N2 C7 N1 C15 -2.7(3)
N3 C7 N1 C15 119.5(2)
C6 C7 N1 C15 -126.9(2)
N2 C7 N1 C14 135.4(2)
N3 C7 N1 C14 -102.3(3)
C6 C7 N1 C14 11.3(3)
C19 C20 N2 C7 178.7(3)
C15 C20 N2 C7 -3.9(3)
C19 C20 N2 S1 3.0(5)
C15 C20 N2 S1 -179.6(2)
N1 C7 N2 C20 4.0(3)
N3 C7 N2 C20 -117.6(3)
C6 C7 N2 C20 121.0(3)
N1 C7 N2 S1 179.7(2)
N3 C7 N2 S1 58.0(3)
C6 C7 N2 S1 -63.3(3)
C5 C8 N3 C7 -2.1(3)
C1 C8 N3 C7 173.5(3)
C5 C8 N3 S2 153.6(2)
C1 C8 N3 S2 -30.8(4)
N1 C7 N3 C8 122.7(2)
N2 C7 N3 C8 -121.2(3)
C6 C7 N3 C8 7.3(3)
N1 C7 N3 S2 -34.5(3)
N2 C7 N3 S2 81.6(3)
C6 C7 N3 S2 -149.92(19)
C20 N2 S1 O3 -40.5(3)
C7 N2 S1 O3 144.5(2)
C20 N2 S1 O2 -169.2(3)
C7 N2 S1 O2 15.8(3)
C20 N2 S1 C21 76.0(3)
C7 N2 S1 C21 -99.0(3)
C26 C21 S1 O3 -158.5(3)
C22 C21 S1 O3 17.5(3)
C26 C21 S1 O2 -27.3(3)
C22 C21 S1 O2 148.7(3)
C26 C21 S1 N2 85.5(3)
C22 C21 S1 N2 -98.6(3)
C8 N3 S2 O4 35.9(3)
C7 N3 S2 O4 -170.6(2)
C8 N3 S2 O5 164.7(2)
C7 N3 S2 O5 -41.7(2)
C8 N3 S2 C28 -79.4(3)
C7 N3 S2 C28 74.1(2)
C33 C28 S2 O4 -42.4(3)
C29 C28 S2 O4 135.8(3)
C33 C28 S2 O5 -174.3(3)
C29 C28 S2 O5 3.9(3)
C33 C28 S2 N3 71.4(3)
C29 C28 S2 N3 -110.4(3)
